data_2224272
loop_
_publ_author_name
'Lee, See Mun'
'Lo, Kong Mun'
'Ali, Hapipah Mohd'
'Ng, Seik Weng'

_publ_section_title
;
 3-Hydroxy-<i>N</i>'-isopropylidene-2-naphthohydrazide
;
_journal_coeditor_code HB5249
_journal_issue 12
_journal_name_full 'Acta Crystallographica Section E'
_journal_page_first o3282
_journal_paper_doi 10.1107/S1600536809050661
_journal_volume 65
_journal_year 2009
_chemical_formula_iupac 'C14 H14 N2 O2'
_chemical_formula_moiety 'C14 H14 N2 O2'
_chemical_formula_sum 'C14 H14 N2 O2'
_chemical_formula_weight 242.27
_chemical_name_systematic
;
3-Hydroxy-<i>N</i>'-isopropylidene-2-naphthohydrazide
;
_space_group_IT_number 114
_symmetry_cell_setting tetragonal
_symmetry_space_group_name_Hall 'P -4 2n'
_symmetry_space_group_name_H-M 'P -4 21 c'
_atom_sites_solution_hydrogens geom
_atom_sites_solution_primary direct
_atom_sites_solution_secondary difmap
_audit_creation_method SHELXL-97
_cell_angle_alpha 90.00
_cell_angle_beta 90.00
_cell_angle_gamma 90.00
_cell_formula_units_Z 8
_cell_length_a 13.7343(3)
_cell_length_b 13.7343
_cell_length_c 12.8253(3)
_cell_measurement_reflns_used 2887
_cell_measurement_temperature 123(2)
_cell_measurement_theta_max 26.0
_cell_measurement_theta_min 2.2
_cell_volume 2419.25(8)
_computing_cell_refinement 'SAINT (Bruker, 2008)'
_computing_data_collection 'APEX2 (Bruker, 2008)'
_computing_data_reduction 'SAINT (Bruker, 2008)'
_computing_molecular_graphics 'X-SEED (Barbour, 2001)'
_computing_publication_material 'publCIF (Westrip, 2009)'
_computing_structure_refinement 'SHELXL97 (Sheldrick, 2008)'
_computing_structure_solution 'SHELXS97 (Sheldrick, 2008)'
_diffrn_ambient_temperature 123(2)
_diffrn_measured_fraction_theta_full 0.998
_diffrn_measured_fraction_theta_max 0.998
_diffrn_measurement_device_type 'Bruker SMART APEX diffractometer'
_diffrn_measurement_method '\w scans'
_diffrn_radiation_monochromator graphite
_diffrn_radiation_source 'fine-focus sealed tube'
_diffrn_radiation_type MoK\a
_diffrn_radiation_wavelength 0.71073
_diffrn_reflns_av_R_equivalents 0.0547
_diffrn_reflns_av_sigmaI/netI 0.0228
_diffrn_reflns_limit_h_max 17
_diffrn_reflns_limit_h_min -17
_diffrn_reflns_limit_k_max 17
_diffrn_reflns_limit_k_min -17
_diffrn_reflns_limit_l_max 16
_diffrn_reflns_limit_l_min -16
_diffrn_reflns_number 16460
_diffrn_reflns_theta_full 27.50
_diffrn_reflns_theta_max 27.50
_diffrn_reflns_theta_min 2.10
_diffrn_standards_decay_% 0
_diffrn_standards_interval_count 0
_diffrn_standards_interval_time 0
_diffrn_standards_number 0
_exptl_absorpt_coefficient_mu 0.091
_exptl_absorpt_correction_type none
_exptl_crystal_colour Colourless
_exptl_crystal_density_diffrn 1.330
_exptl_crystal_density_method 'not measured'
_exptl_crystal_description Irregular
_exptl_crystal_F_000 1024
_exptl_crystal_size_max 0.35
_exptl_crystal_size_mid 0.15
_exptl_crystal_size_min 0.05
_refine_diff_density_max 0.272
_refine_diff_density_min -0.215
_refine_ls_abs_structure_details 'Friedel pairs were merged'
_refine_ls_extinction_method none
_refine_ls_goodness_of_fit_ref 1.012
_refine_ls_hydrogen_treatment mixed
_refine_ls_matrix_type full
_refine_ls_number_parameters 173
_refine_ls_number_reflns 1566
_refine_ls_number_restraints 2
_refine_ls_restrained_S_all 1.011
_refine_ls_R_factor_all 0.0514
_refine_ls_R_factor_gt 0.0413
_refine_ls_shift/su_max 0.001
_refine_ls_shift/su_mean 0.001
_refine_ls_structure_factor_coef Fsqd
_refine_ls_weighting_details 'calc w=1/[\s^2^(Fo^2^)+(0.0711P)^2^+0.6133P] where P=(Fo^2^+2Fc^2^)/3'
_refine_ls_weighting_scheme calc
_refine_ls_wR_factor_gt 0.1053
_refine_ls_wR_factor_ref 0.1134
_reflns_number_gt 1341
_reflns_number_total 1566
_reflns_threshold_expression I>2\s(I)
_cod_data_source_file hb5249.cif
_cod_data_source_block I
_cod_depositor_comments
;
The following automatic conversions were performed:
'_symmetry_cell_setting' value 'Tetragonal' changed to 'tetragonal'
according to '/home/saulius/struct/CIF-dictionaries/cif_core.dic'
dictionary named 'cif_core.dic' version 2.4.1 from
2010-06-29.

'_exptl_absorpt_correction_type' value 'None' changed to
'none' according to '/home/saulius/struct/CIF-dictionaries/cif_core.dic'
dictionary named 'cif_core.dic' version 2.4.1 from 2010-06-29.

Automatic conversion script
Id: cif_fix_enum 1527 2010-12-29 10:47:43Z saulius 

The following automatic conversions were performed:

'_symmetry_cell_setting' value 'Tetragonal' changed to 'tetragonal'
according to /home/saulius/struct/CIF-dictionaries/cif_core.dic
dictionary named 'cif_core.dic' version 2.4.1 from
2010-06-29.

'_exptl_absorpt_correction_type' value 'None' changed to
'none' according to
/home/saulius/struct/CIF-dictionaries/cif_core.dic dictionary named
'cif_core.dic' version 2.4.1 from 2010-06-29.

Automatic conversion script
Id: cif_fix_values 1715 2011-07-08 13:25:40Z adriana 
;
_cod_original_sg_symbol_Hall 'P -42 n'
_cod_database_code 2224272
_cod_database_fobs_code 2224272

loop_
_symmetry_equiv_pos_as_xyz
'x, y, z'
'-x, -y, z'
'y, -x, -z'
'-y, x, -z'
'-x+1/2, y+1/2, -z+1/2'
'x+1/2, -y+1/2, -z+1/2'
'-y+1/2, -x+1/2, z+1/2'
'y+1/2, x+1/2, z+1/2'

loop_
_atom_site_type_symbol
_atom_site_label
_atom_site_fract_x
_atom_site_fract_y
_atom_site_fract_z
_atom_site_U_iso_or_equiv
_atom_site_adp_type
_atom_site_calc_flag
_atom_site_refinement_flags
_atom_site_occupancy
_atom_site_disorder_assembly
_atom_site_disorder_group
O O1 0.89011(13) 0.64858(12) 0.81784(12) 0.0232(4) Uani d D 1 . .
H H1O 0.879(3) 0.649(3) 0.8825(10) 0.047(10) Uiso d D 1 . .
O O2 0.86201(14) 0.70322(12) 0.49816(12) 0.0268(4) Uani d . 1 . .
N N1 0.87509(16) 0.58826(14) 0.62381(16) 0.0213(4) Uani d D 1 . .
H H1N 0.875(2) 0.5750(19) 0.6910(9) 0.026(8) Uiso d D 1 . .
N N2 0.86924(15) 0.51398(15) 0.55082(15) 0.0244(5) Uani d . 1 . .
C C1 0.88285(16) 0.74227(16) 0.78288(18) 0.0185(5) Uani d . 1 . .
C C2 0.88364(17) 0.81988(17) 0.85018(18) 0.0203(5) Uani d . 1 . .
H H2 0.8892 0.8081 0.9229 0.024 Uiso calc R 1 . .
C C3 0.87638(16) 0.91683(17) 0.81435(18) 0.0197(5) Uani d . 1 . .
C C4 0.87394(18) 0.99834(18) 0.88226(19) 0.0241(5) Uani d . 1 . .
H H4 0.8786 0.9887 0.9554 0.029 Uiso calc R 1 . .
C C5 0.86503(19) 1.09039(18) 0.8436(2) 0.0275(6) Uani d . 1 . .
H H5 0.8640 1.1441 0.8902 0.033 Uiso calc R 1 . .
C C6 0.8573(2) 1.10692(18) 0.7353(2) 0.0297(6) Uani d . 1 . .
H H6 0.8505 1.1714 0.7094 0.036 Uiso calc R 1 . .
C C7 0.85970(19) 1.03001(18) 0.6677(2) 0.0273(6) Uani d . 1 . .
H H7 0.8548 1.0413 0.5949 0.033 Uiso calc R 1 . .
C C8 0.86940(17) 0.93370(16) 0.70538(19) 0.0195(5) Uani d . 1 . .
C C9 0.86959(17) 0.85281(18) 0.63782(19) 0.0215(5) Uani d . 1 . .
H H9 0.8657 0.8640 0.5648 0.026 Uiso calc R 1 . .
C C10 0.87513(17) 0.75829(17) 0.67298(18) 0.0192(5) Uani d . 1 . .
C C11 0.87014(17) 0.68105(17) 0.59108(18) 0.0196(5) Uani d . 1 . .
C C12 0.87295(18) 0.42740(19) 0.5869(2) 0.0257(5) Uani d . 1 . .
C C13 0.8674(2) 0.3471(2) 0.5088(2) 0.0374(7) Uani d . 1 . .
H H13A 0.8575 0.3747 0.4392 0.056 Uiso calc R 1 . .
H H13B 0.8129 0.3040 0.5261 0.056 Uiso calc R 1 . .
H H13C 0.9282 0.3098 0.5099 0.056 Uiso calc R 1 . .
C C14 0.8808(2) 0.39944(19) 0.7001(2) 0.0322(6) Uani d . 1 . .
H H14A 0.9250 0.4445 0.7357 0.048 Uiso calc R 1 . .
H H14B 0.9063 0.3330 0.7056 0.048 Uiso calc R 1 . .
H H14C 0.8163 0.4026 0.7325 0.048 Uiso calc R 1 . .

loop_
_atom_site_aniso_label
_atom_site_aniso_U_11
_atom_site_aniso_U_22
_atom_site_aniso_U_33
_atom_site_aniso_U_12
_atom_site_aniso_U_13
_atom_site_aniso_U_23
O1 0.0343(9) 0.0223(8) 0.0130(8) 0.0004(7) 0.0001(7) 0.0022(7)
O2 0.0375(10) 0.0294(9) 0.0134(8) -0.0015(8) -0.0012(8) -0.0008(7)
N1 0.0261(11) 0.0248(10) 0.0130(9) 0.0002(8) -0.0002(8) -0.0008(8)
N2 0.0253(10) 0.0272(10) 0.0205(10) -0.0010(9) 0.0007(9) -0.0064(9)
C1 0.0166(11) 0.0208(11) 0.0179(11) -0.0003(9) 0.0005(9) 0.0015(9)
C2 0.0195(12) 0.0284(12) 0.0130(10) -0.0013(10) -0.0018(9) -0.0009(9)
C3 0.0139(10) 0.0254(11) 0.0198(11) -0.0003(9) -0.0002(9) 0.0000(10)
C4 0.0235(12) 0.0253(12) 0.0235(12) 0.0007(10) -0.0026(10) -0.0041(10)
C5 0.0265(13) 0.0223(12) 0.0337(14) 0.0017(11) -0.0006(12) -0.0053(11)
C6 0.0296(13) 0.0227(12) 0.0368(14) 0.0015(10) 0.0010(12) 0.0052(11)
C7 0.0313(14) 0.0279(13) 0.0226(12) 0.0020(11) -0.0009(11) 0.0070(10)
C8 0.0147(10) 0.0228(11) 0.0211(11) -0.0004(9) -0.0016(9) 0.0014(9)
C9 0.0201(11) 0.0288(12) 0.0155(10) -0.0003(10) -0.0003(9) 0.0027(10)
C10 0.0167(11) 0.0242(11) 0.0168(11) -0.0018(9) -0.0005(9) -0.0014(9)
C11 0.0160(10) 0.0262(12) 0.0167(11) -0.0017(9) 0.0004(9) -0.0025(9)
C12 0.0198(11) 0.0274(12) 0.0298(13) -0.0026(10) -0.0002(11) -0.0052(10)
C13 0.0339(14) 0.0336(14) 0.0446(16) 0.0000(12) 0.0029(14) -0.0146(13)
C14 0.0337(14) 0.0281(13) 0.0348(15) -0.0026(11) -0.0025(12) 0.0035(12)

loop_
_atom_type_symbol
_atom_type_description
_atom_type_scat_dispersion_real
_atom_type_scat_dispersion_imag
_atom_type_scat_source
C C 0.0033 0.0000 'International Tables Vol C Tables 4.2.6.8 and 6.1.1.4'
H H 0.0000 0.0000 'International Tables Vol C Tables 4.2.6.8 and 6.1.1.4'
N N 0.0061 0.0000 'International Tables Vol C Tables 4.2.6.8 and 6.1.1.4'
O O 0.0106 0.0000 'International Tables Vol C Tables 4.2.6.8 and 6.1.1.4'

loop_
_geom_angle_atom_site_label_1
_geom_angle_atom_site_label_2
_geom_angle_atom_site_label_3
_geom_angle_site_symmetry_1
_geom_angle_site_symmetry_3
_geom_angle
_geom_angle_publ_flag
C1 O1 H1O . . 108(2) ?
C11 N1 N2 . . 118.94(19) ?
C11 N1 H1N . . 120.1(18) ?
N2 N1 H1N . . 120.6(18) ?
C12 N2 N1 . . 116.0(2) ?
O1 C1 C2 . . 121.7(2) ?
O1 C1 C10 . . 118.27(19) ?
C2 C1 C10 . . 120.1(2) ?
C1 C2 C3 . . 121.8(2) ?
C1 C2 H2 . . 119.1 ?
C3 C2 H2 . . 119.1 ?
C2 C3 C8 . . 118.6(2) ?
C2 C3 C4 . . 123.1(2) ?
C8 C3 C4 . . 118.3(2) ?
C5 C4 C3 . . 120.7(2) ?
C5 C4 H4 . . 119.7 ?
C3 C4 H4 . . 119.7 ?
C4 C5 C6 . . 120.9(2) ?
C4 C5 H5 . . 119.5 ?
C6 C5 H5 . . 119.5 ?
C7 C6 C5 . . 119.9(2) ?
C7 C6 H6 . . 120.1 ?
C5 C6 H6 . . 120.1 ?
C6 C7 C8 . . 120.6(2) ?
C6 C7 H7 . . 119.7 ?
C8 C7 H7 . . 119.7 ?
C9 C8 C7 . . 121.9(2) ?
C9 C8 C3 . . 118.5(2) ?
C7 C8 C3 . . 119.7(2) ?
C10 C9 C8 . . 122.8(2) ?
C10 C9 H9 . . 118.6 ?
C8 C9 H9 . . 118.6 ?
C9 C10 C1 . . 118.2(2) ?
C9 C10 C11 . . 115.9(2) ?
C1 C10 C11 . . 125.9(2) ?
O2 C11 N1 . . 122.7(2) ?
O2 C11 C10 . . 120.5(2) ?
N1 C11 C10 . . 116.8(2) ?
N2 C12 C13 . . 116.3(2) ?
N2 C12 C14 . . 126.2(2) ?
C13 C12 C14 . . 117.5(2) ?
C12 C13 H13A . . 109.5 ?
C12 C13 H13B . . 109.5 ?
H13A C13 H13B . . 109.5 ?
C12 C13 H13C . . 109.5 ?
H13A C13 H13C . . 109.5 ?
H13B C13 H13C . . 109.5 ?
C12 C14 H14A . . 109.5 ?
C12 C14 H14B . . 109.5 ?
H14A C14 H14B . . 109.5 ?
C12 C14 H14C . . 109.5 ?
H14A C14 H14C . . 109.5 ?
H14B C14 H14C . . 109.5 ?

loop_
_geom_bond_atom_site_label_1
_geom_bond_atom_site_label_2
_geom_bond_site_symmetry_2
_geom_bond_distance
_geom_bond_publ_flag
O1 C1 . 1.366(3) ?
O1 H1O . 0.843(10) ?
O2 C11 . 1.235(3) ?
N1 C11 . 1.344(3) ?
N1 N2 . 1.387(3) ?
N1 H1N . 0.880(10) ?
N2 C12 . 1.277(3) ?
C1 C2 . 1.372(3) ?
C1 C10 . 1.430(3) ?
C2 C3 . 1.412(3) ?
C2 H2 . 0.9500 ?
C3 C8 . 1.420(3) ?
C3 C4 . 1.419(3) ?
C4 C5 . 1.364(4) ?
C4 H4 . 0.9500 ?
C5 C6 . 1.411(4) ?
C5 H5 . 0.9500 ?
C6 C7 . 1.367(4) ?
C6 H6 . 0.9500 ?
C7 C8 . 1.414(3) ?
C7 H7 . 0.9500 ?
C8 C9 . 1.409(3) ?
C9 C10 . 1.376(3) ?
C9 H9 . 0.9500 ?
C10 C11 . 1.494(3) ?
C12 C13 . 1.492(4) ?
C12 C14 . 1.505(4) ?
C13 H13A . 0.9800 ?
C13 H13B . 0.9800 ?
C13 H13C . 0.9800 ?
C14 H14A . 0.9800 ?
C14 H14B . 0.9800 ?
C14 H14C . 0.9800 ?

loop_
_geom_hbond_atom_site_label_D
_geom_hbond_atom_site_label_H
_geom_hbond_atom_site_label_A
_geom_hbond_site_symmetry_A
_geom_hbond_distance_DH
_geom_hbond_distance_HA
_geom_hbond_distance_DA
_geom_hbond_angle_DHA
_geom_hbond_publ_flag
O1 H1o O2 7_665 0.840(10) 1.870(19) 2.648(2) 153(3) yes
N1 H1n O1 . 0.880(10) 1.93(2) 2.631(2) 136(2) yes

loop_
_geom_torsion_atom_site_label_1
_geom_torsion_atom_site_label_2
_geom_torsion_atom_site_label_3
_geom_torsion_atom_site_label_4
_geom_torsion_site_symmetry_1
_geom_torsion_site_symmetry_2
_geom_torsion_site_symmetry_3
_geom_torsion_site_symmetry_4
_geom_torsion
_geom_torsion_publ_flag
C11 N1 N2 C12 . . . . -179.0(2) ?
O1 C1 C2 C3 . . . . 179.9(2) ?
C10 C1 C2 C3 . . . . 0.4(4) ?
C1 C2 C3 C8 . . . . -0.9(4) ?
C1 C2 C3 C4 . . . . 178.0(2) ?
C2 C3 C4 C5 . . . . -178.8(2) ?
C8 C3 C4 C5 . . . . 0.1(4) ?
C3 C4 C5 C6 . . . . 0.5(4) ?
C4 C5 C6 C7 . . . . -0.6(4) ?
C5 C6 C7 C8 . . . . 0.3(4) ?
C6 C7 C8 C9 . . . . 178.4(2) ?
C6 C7 C8 C3 . . . . 0.2(4) ?
C2 C3 C8 C9 . . . . 0.3(4) ?
C4 C3 C8 C9 . . . . -178.6(2) ?
C2 C3 C8 C7 . . . . 178.5(2) ?
C4 C3 C8 C7 . . . . -0.4(4) ?
C7 C8 C9 C10 . . . . -177.4(2) ?
C3 C8 C9 C10 . . . . 0.8(4) ?
C8 C9 C10 C1 . . . . -1.2(4) ?
C8 C9 C10 C11 . . . . 177.5(2) ?
O1 C1 C10 C9 . . . . -178.9(2) ?
C2 C1 C10 C9 . . . . 0.6(4) ?
O1 C1 C10 C11 . . . . 2.6(4) ?
C2 C1 C10 C11 . . . . -177.9(2) ?
N2 N1 C11 O2 . . . . -1.1(4) ?
N2 N1 C11 C10 . . . . 179.0(2) ?
C9 C10 C11 O2 . . . . 0.3(3) ?
C1 C10 C11 O2 . . . . 178.9(2) ?
C9 C10 C11 N1 . . . . -179.8(2) ?
C1 C10 C11 N1 . . . . -1.2(4) ?
N1 N2 C12 C13 . . . . -179.6(2) ?
N1 N2 C12 C14 . . . . 1.4(4) ?

loop_
_cod_related_entry_id
_cod_related_entry_database
_cod_related_entry_code
1 ChemSpider 3717077
